data_4078799
loop_
_publ_author_name
'Oishi, Masataka'
'Kino, Masashi'
'Saso, Masayuki'
'Oshima, Masato'
'Suzuki, Hiroharu'

_publ_section_title
;
 Early--Late Heterobimetallic Complexes with a Ta--Ir Multiple Bond:
 Bimetallic Oxidative Additions of C--H, N--H, and O--H Bonds
;
_journal_issue 13
_journal_name_full Organometallics
_journal_page_first 4658
_journal_paper_doi 10.1021/om300429u
_journal_volume 31
_journal_year 2012
_chemical_formula_sum 'C18 H36 Cl Si2 Ta'
_chemical_formula_weight 525.05
_chemical_name_systematic
; 
 ? 
;
_space_group_IT_number 14
_symmetry_cell_setting monoclinic
_symmetry_space_group_name_Hall '-P 2yab'
_symmetry_space_group_name_H-M 'P 1 21/a 1'
_atom_sites_solution_hydrogens geom
_atom_sites_solution_primary direct
_atom_sites_solution_secondary difmap
_audit_creation_method SHELXL-97
_cell_angle_alpha 90.00
_cell_angle_beta 100.5520(14)
_cell_angle_gamma 90.00
_cell_formula_units_Z 4
_cell_length_a 8.5358(4)
_cell_length_b 18.1171(7)
_cell_length_c 15.3207(6)
_cell_measurement_reflns_used 21298
_cell_measurement_temperature 123(2)
_cell_measurement_theta_max 27.48
_cell_measurement_theta_min 3.19
_cell_volume 2329.19(17)
_computing_cell_refinement PROCESS-AUTO
_computing_data_collection 'PROCESS-AUTO (Rigaku, 1998)'
_computing_data_reduction 'SHELXS-97 (Sheldrick, 1990)'
_computing_molecular_graphics 'ORTEX (P.McArdle, 1995)'
_computing_publication_material SHELXL-97
_computing_structure_refinement 'SHELXL-97 (Sheldrick, 1997)'
_computing_structure_solution SHELXS-97
_diffrn_ambient_temperature 123(2)
_diffrn_detector_area_resol_mean 10
_diffrn_measured_fraction_theta_full 0.996
_diffrn_measured_fraction_theta_max 0.996
_diffrn_measurement_device_type 'Rigaku R-AXIS RAPID Imaging Plate'
_diffrn_measurement_method \w
_diffrn_radiation_monochromator graphite
_diffrn_radiation_source 'Rigaku Rotating Anode Ultrax18'
_diffrn_radiation_type MoK\a
_diffrn_radiation_wavelength 0.71069
_diffrn_reflns_av_R_equivalents 0.0547
_diffrn_reflns_av_sigmaI/netI 0.0503
_diffrn_reflns_limit_h_max 11
_diffrn_reflns_limit_h_min -11
_diffrn_reflns_limit_k_max 23
_diffrn_reflns_limit_k_min -21
_diffrn_reflns_limit_l_max 19
_diffrn_reflns_limit_l_min -19
_diffrn_reflns_number 21298
_diffrn_reflns_theta_full 27.48
_diffrn_reflns_theta_max 27.48
_diffrn_reflns_theta_min 3.19
_exptl_absorpt_coefficient_mu 4.933
_exptl_absorpt_correction_T_max 1.0000
_exptl_absorpt_correction_T_min 0.5231
_exptl_absorpt_correction_type empirical
_exptl_crystal_colour yellow
_exptl_crystal_density_diffrn 1.497
_exptl_crystal_density_meas ?
_exptl_crystal_density_method 'not measured'
_exptl_crystal_description block
_exptl_crystal_F_000 1048
_exptl_crystal_size_max 0.240
_exptl_crystal_size_mid 0.230
_exptl_crystal_size_min 0.100
_refine_diff_density_max 1.813
_refine_diff_density_min -1.266
_refine_diff_density_rms 0.111
_refine_ls_extinction_method none
_refine_ls_goodness_of_fit_ref 1.035
_refine_ls_hydrogen_treatment mixed
_refine_ls_matrix_type full
_refine_ls_number_parameters 222
_refine_ls_number_reflns 5304
_refine_ls_number_restraints 0
_refine_ls_restrained_S_all 1.035
_refine_ls_R_factor_all 0.0289
_refine_ls_R_factor_gt 0.0252
_refine_ls_shift/su_max 0.001
_refine_ls_shift/su_mean 0.000
_refine_ls_structure_factor_coef Fsqd
_refine_ls_weighting_details 'calc w=1/[\s^2^(Fo^2^)+(0.0095P)^2^+2.1359P] where P=(Fo^2^+2Fc^2^)/3'
_refine_ls_weighting_scheme calc
_refine_ls_wR_factor_gt 0.0561
_refine_ls_wR_factor_ref 0.0581
_reflns_number_gt 4815
_reflns_number_total 5482
_reflns_threshold_expression >2sigma(I)
_cod_data_source_file om300429u_si_002.cif
_cod_data_source_block TaClCHTMSNS
_cod_depositor_comments
;
The following automatic conversions were performed:

'_symmetry_cell_setting' value 'Monoclinic' changed to 'monoclinic'
according to /home/saulius/struct/CIF-dictionaries/cif_core.dic
dictionary named 'cif_core.dic' version 2.4.2 from
2011-04-26.

'_exptl_absorpt_correction_type' value 'Empirical'
changed to 'empirical' according to
/home/saulius/struct/CIF-dictionaries/cif_core.dic dictionary named
'cif_core.dic' version 2.4.2 from 2011-04-26.

Automatic conversion script
Id: cif_fix_values 1891 2012-01-12 08:04:46Z andrius 

The following automatic conversions were performed:

'_exptl_crystal_density_meas' value 'not measured' was changed to '?'
- the value is perceived as not measured.

Automatic conversion script
Id: cif_fix_values 3008 2015-01-20 13:52:24Z robertas 
;
_cod_original_sg_symbol_H-M P21/a
_cod_database_code 4078799

loop_
_symmetry_equiv_pos_as_xyz
'x, y, z'
'x+1/2, -y+1/2, z'
'-x, -y, -z'
'-x-1/2, y-1/2, -z'

loop_
_atom_site_label
_atom_site_type_symbol
_atom_site_fract_x
_atom_site_fract_y
_atom_site_fract_z
_atom_site_U_iso_or_equiv
_atom_site_adp_type
_atom_site_occupancy
_atom_site_symmetry_multiplicity
_atom_site_calc_flag
_atom_site_refinement_flags
Ta1 Ta 0.238086(14) 0.933462(5) 0.693811(6) 0.01830(5) Uani 1 1 d .
Si1 Si 0.20548(11) 0.87522(5) 0.91091(5) 0.02761(19) Uani 1 1 d .
Si2 Si 0.16842(12) 1.12548(4) 0.77238(5) 0.02695(19) Uani 1 1 d .
Cl1 Cl -0.00127(10) 0.87326(4) 0.63352(5) 0.03000(17) Uani 1 1 d .
C1 C 0.3146(4) 0.94562(15) 0.55035(18) 0.0263(7) Uani 1 1 d .
C2 C 0.3975(4) 1.00149(16) 0.60576(19) 0.0273(7) Uani 1 1 d .
C3 C 0.5053(4) 0.96574(16) 0.67505(18) 0.0258(6) Uani 1 1 d .
C4 C 0.4905(4) 0.88823(15) 0.66142(17) 0.0238(6) Uani 1 1 d .
C5 C 0.3715(4) 0.87544(15) 0.58450(17) 0.0239(6) Uani 1 1 d .
C6 C 0.1935(5) 0.95815(19) 0.46695(19) 0.0379(8) Uani 1 1 d .
H6A H 0.1568 1.0095 0.4651 0.057 Uiso 1 1 calc R
H6B H 0.1026 0.9250 0.4664 0.057 Uiso 1 1 calc R
H6C H 0.2423 0.9481 0.4150 0.057 Uiso 1 1 calc R
C7 C 0.3847(5) 1.08292(17) 0.5870(2) 0.0378(8) Uani 1 1 d .
H7A H 0.4222 1.1104 0.6420 0.057 Uiso 1 1 calc R
H7B H 0.2733 1.0957 0.5639 0.057 Uiso 1 1 calc R
H7C H 0.4503 1.0957 0.5430 0.057 Uiso 1 1 calc R
C8 C 0.6245(4) 1.00278(18) 0.7462(2) 0.0360(7) Uani 1 1 d .
H8A H 0.5970 1.0551 0.7497 0.054 Uiso 1 1 calc R
H8B H 0.7313 0.9983 0.7319 0.054 Uiso 1 1 calc R
H8C H 0.6226 0.9790 0.8035 0.054 Uiso 1 1 calc R
C9 C 0.5950(4) 0.82996(17) 0.71220(19) 0.0290(7) Uani 1 1 d .
H9A H 0.5367 0.7832 0.7090 0.044 Uiso 1 1 calc R
H9B H 0.6257 0.8451 0.7744 0.044 Uiso 1 1 calc R
H9C H 0.6909 0.8236 0.6863 0.044 Uiso 1 1 calc R
C10 C 0.3206(4) 0.80216(16) 0.54353(19) 0.0319(7) Uani 1 1 d .
H10A H 0.3264 0.7648 0.5903 0.048 Uiso 1 1 calc R
H10B H 0.3912 0.7881 0.5026 0.048 Uiso 1 1 calc R
H10C H 0.2108 0.8056 0.5109 0.048 Uiso 1 1 calc R
C11 C 0.3144(4) 0.87139(18) 0.81572(19) 0.0297(7) Uani 1 1 d .
H11A H 0.424(5) 0.8868(19) 0.839(2) 0.041(10) Uiso 1 1 d .
H11B H 0.332(6) 0.816(2) 0.795(3) 0.067(13) Uiso 1 1 d .
C12 C -0.0156(4) 0.8765(2) 0.8754(2) 0.0405(8) Uani 1 1 d .
H12A H -0.0661 0.8740 0.9279 0.061 Uiso 1 1 calc R
H12B H -0.0491 0.8340 0.8369 0.061 Uiso 1 1 calc R
H12C H -0.0478 0.9222 0.8428 0.061 Uiso 1 1 calc R
C13 C 0.2694(5) 0.95834(19) 0.9806(2) 0.0403(8) Uani 1 1 d .
H13A H 0.2007 0.9642 1.0249 0.060 Uiso 1 1 calc R
H13B H 0.2608 1.0023 0.9427 0.060 Uiso 1 1 calc R
H13C H 0.3802 0.9522 1.0108 0.060 Uiso 1 1 calc R
C14 C 0.2569(5) 0.79023(19) 0.9804(2) 0.0431(9) Uani 1 1 d .
H14A H 0.2177 0.7955 1.0363 0.065 Uiso 1 1 calc R
H14B H 0.3729 0.7838 0.9930 0.065 Uiso 1 1 calc R
H14C H 0.2071 0.7471 0.9481 0.065 Uiso 1 1 calc R
C15 C 0.1839(4) 1.02853(16) 0.73416(18) 0.0276(7) Uani 1 1 d .
H15 H 0.104(4) 1.0019(19) 0.750(2) 0.033(9) Uiso 1 1 d .
C16 C 0.0204(5) 1.12853(18) 0.8487(2) 0.0427(9) Uani 1 1 d .
H16A H 0.0186 1.1782 0.8738 0.064 Uiso 1 1 calc R
H16B H 0.0508 1.0927 0.8967 0.064 Uiso 1 1 calc R
H16C H -0.0857 1.1162 0.8154 0.064 Uiso 1 1 calc R
C17 C 0.3654(5) 1.1563(2) 0.8349(2) 0.0478(10) Uani 1 1 d .
H17A H 0.3542 1.2050 0.8609 0.072 Uiso 1 1 calc R
H17B H 0.4417 1.1593 0.7944 0.072 Uiso 1 1 calc R
H17C H 0.4040 1.1208 0.8822 0.072 Uiso 1 1 calc R
C18 C 0.1007(7) 1.1934(2) 0.6807(2) 0.0596(13) Uani 1 1 d .
H18A H 0.1037 1.2434 0.7054 0.089 Uiso 1 1 calc R
H18B H -0.0084 1.1816 0.6516 0.089 Uiso 1 1 calc R
H18C H 0.1715 1.1908 0.6371 0.089 Uiso 1 1 calc R

loop_
_atom_site_aniso_label
_atom_site_aniso_U_11
_atom_site_aniso_U_22
_atom_site_aniso_U_33
_atom_site_aniso_U_23
_atom_site_aniso_U_13
_atom_site_aniso_U_12
Ta1 0.02328(9) 0.01658(7) 0.01588(7) 0.00211(3) 0.00576(5) 0.00146(4)
Si1 0.0286(5) 0.0353(4) 0.0200(4) 0.0051(3) 0.0071(3) 0.0023(4)
Si2 0.0386(5) 0.0185(4) 0.0251(4) -0.0023(3) 0.0095(4) 0.0009(3)
Cl1 0.0327(4) 0.0225(3) 0.0338(4) -0.0008(3) 0.0035(3) -0.0054(3)
C1 0.0354(19) 0.0264(14) 0.0194(13) 0.0057(10) 0.0113(12) 0.0075(13)
C2 0.0348(19) 0.0215(14) 0.0300(14) 0.0056(11) 0.0179(13) 0.0024(13)
C3 0.0305(18) 0.0245(14) 0.0245(13) 0.0009(11) 0.0101(12) -0.0019(13)
C4 0.0271(17) 0.0244(14) 0.0218(13) 0.0039(10) 0.0096(12) 0.0015(12)
C5 0.0285(17) 0.0254(14) 0.0197(12) 0.0023(10) 0.0096(11) 0.0061(12)
C6 0.049(2) 0.0441(18) 0.0206(14) 0.0098(13) 0.0074(14) 0.0159(17)
C7 0.052(2) 0.0233(15) 0.0465(19) 0.0097(13) 0.0300(17) 0.0049(15)
C8 0.035(2) 0.0355(17) 0.0388(17) -0.0032(13) 0.0094(15) -0.0088(15)
C9 0.0273(18) 0.0318(15) 0.0289(14) 0.0043(12) 0.0078(13) 0.0073(13)
C10 0.044(2) 0.0266(15) 0.0249(14) -0.0032(11) 0.0052(13) 0.0072(14)
C11 0.0297(19) 0.0354(17) 0.0246(14) 0.0067(12) 0.0063(13) 0.0040(14)
C12 0.030(2) 0.062(2) 0.0310(16) 0.0054(15) 0.0098(14) -0.0007(17)
C13 0.048(2) 0.0411(18) 0.0313(16) 0.0009(14) 0.0062(16) -0.0030(17)
C14 0.055(3) 0.0393(19) 0.0379(17) 0.0113(14) 0.0153(16) 0.0065(17)
C15 0.0338(19) 0.0254(15) 0.0257(14) -0.0013(11) 0.0111(13) -0.0057(13)
C16 0.055(3) 0.0298(17) 0.049(2) -0.0105(14) 0.0244(18) 0.0013(16)
C17 0.049(3) 0.0385(19) 0.055(2) -0.0192(16) 0.0097(19) -0.0112(18)
C18 0.102(4) 0.036(2) 0.0406(19) 0.0072(15) 0.012(2) 0.028(2)

loop_
_atom_type_symbol
_atom_type_description
_atom_type_scat_dispersion_real
_atom_type_scat_dispersion_imag
_atom_type_scat_source
C C 0.0033 0.0016 'International Tables Vol C Tables 4.2.6.8 and 6.1.1.4'
H H 0.0000 0.0000 'International Tables Vol C Tables 4.2.6.8 and 6.1.1.4'
Si Si 0.0817 0.0704 'International Tables Vol C Tables 4.2.6.8 and 6.1.1.4'
Cl Cl 0.1484 0.1585 'International Tables Vol C Tables 4.2.6.8 and 6.1.1.4'
Ta Ta -0.7052 6.5227 'International Tables Vol C Tables 4.2.6.8 and 6.1.1.4'

loop_
_geom_angle_atom_site_label_1
_geom_angle_atom_site_label_2
_geom_angle_atom_site_label_3
_geom_angle
C15 Ta1 C11 103.88(12)
C15 Ta1 Cl1 107.48(11)
C11 Ta1 Cl1 101.50(10)
C15 Ta1 C1 109.46(11)
C11 Ta1 C1 137.76(12)
Cl1 Ta1 C1 92.59(8)
C15 Ta1 C2 85.15(12)
C11 Ta1 C2 129.14(13)
Cl1 Ta1 C2 123.63(8)
C1 Ta1 C2 34.23(10)
C15 Ta1 C3 96.28(13)
C11 Ta1 C3 94.96(12)
Cl1 Ta1 C3 146.61(7)
C1 Ta1 C3 56.81(11)
C2 Ta1 C3 34.26(10)
C15 Ta1 C5 141.52(12)
C11 Ta1 C5 105.30(11)
Cl1 Ta1 C5 90.67(8)
C1 Ta1 C5 34.23(9)
C2 Ta1 C5 56.92(10)
C3 Ta1 C5 56.80(10)
C15 Ta1 C4 129.95(13)
C11 Ta1 C4 82.21(11)
Cl1 Ta1 C4 120.04(7)
C1 Ta1 C4 56.59(10)
C2 Ta1 C4 56.66(10)
C3 Ta1 C4 34.01(10)
C5 Ta1 C4 34.08(9)
C12 Si1 C11 113.20(15)
C12 Si1 C13 109.28(18)
C11 Si1 C13 109.95(17)
C12 Si1 C14 107.15(18)
C11 Si1 C14 108.29(16)
C13 Si1 C14 108.86(16)
C17 Si2 C15 109.55(17)
C17 Si2 C16 108.62(18)
C15 Si2 C16 108.59(15)
C17 Si2 C18 108.3(2)
C15 Si2 C18 114.37(15)
C16 Si2 C18 107.3(2)
C2 C1 C5 108.5(3)
C2 C1 C6 126.0(3)
C5 C1 C6 125.5(3)
C2 C1 Ta1 73.13(16)
C5 C1 Ta1 73.46(15)
C6 C1 Ta1 121.9(2)
C1 C2 C3 107.7(2)
C1 C2 C7 125.0(3)
C3 C2 C7 127.0(3)
C1 C2 Ta1 72.64(17)
C3 C2 Ta1 72.91(17)
C7 C2 Ta1 125.3(2)
C4 C3 C2 108.1(2)
C4 C3 C8 125.2(3)
C2 C3 C8 126.5(3)
C4 C3 Ta1 73.64(17)
C2 C3 Ta1 72.82(18)
C8 C3 Ta1 123.2(2)
C3 C4 C5 108.2(2)
C3 C4 C9 126.1(3)
C5 C4 C9 125.4(3)
C3 C4 Ta1 72.35(17)
C5 C4 Ta1 72.60(17)
C9 C4 Ta1 126.4(2)
C1 C5 C4 107.5(3)
C1 C5 C10 125.7(3)
C4 C5 C10 126.7(3)
C1 C5 Ta1 72.31(16)
C4 C5 Ta1 73.32(16)
C10 C5 Ta1 122.4(2)
Si1 C11 Ta1 122.51(18)
Si2 C15 Ta1 169.8(2)

loop_
_geom_bond_atom_site_label_1
_geom_bond_atom_site_label_2
_geom_bond_distance
Ta1 C15 1.915(3)
Ta1 C11 2.175(3)
Ta1 Cl1 2.3507(8)
Ta1 C1 2.415(3)
Ta1 C2 2.421(3)
Ta1 C3 2.422(3)
Ta1 C5 2.430(3)
Ta1 C4 2.439(3)
Si1 C12 1.866(4)
Si1 C11 1.869(3)
Si1 C13 1.869(3)
Si1 C14 1.878(3)
Si2 C17 1.862(4)
Si2 C15 1.864(3)
Si2 C16 1.873(4)
Si2 C18 1.878(3)
C1 C2 1.423(4)
C1 C5 1.426(4)
C1 C6 1.506(4)
C2 C3 1.427(4)
C2 C7 1.503(4)
C3 C4 1.422(4)
C3 C8 1.506(4)
C4 C5 1.427(4)
C4 C9 1.504(4)
C5 C10 1.499(4)

loop_
_geom_torsion_atom_site_label_1
_geom_torsion_atom_site_label_2
_geom_torsion_atom_site_label_3
_geom_torsion_atom_site_label_4
_geom_torsion
C15 Ta1 C1 C2 47.3(2)
C11 Ta1 C1 C2 -92.9(2)
Cl1 Ta1 C1 C2 156.82(17)
C3 Ta1 C1 C2 -37.43(17)
C5 Ta1 C1 C2 -115.8(3)
C4 Ta1 C1 C2 -78.40(19)
C15 Ta1 C1 C5 163.05(19)
C11 Ta1 C1 C5 22.9(3)
Cl1 Ta1 C1 C5 -87.39(18)
C2 Ta1 C1 C5 115.8(3)
C3 Ta1 C1 C5 78.4(2)
C4 Ta1 C1 C5 37.40(18)
C15 Ta1 C1 C6 -75.1(3)
C11 Ta1 C1 C6 144.8(2)
Cl1 Ta1 C1 C6 34.5(2)
C2 Ta1 C1 C6 -122.3(3)
C3 Ta1 C1 C6 -159.8(3)
C5 Ta1 C1 C6 121.9(3)
C4 Ta1 C1 C6 159.3(3)
C5 C1 C2 C3 -0.5(4)
C6 C1 C2 C3 -177.5(3)
Ta1 C1 C2 C3 65.0(2)
C5 C1 C2 C7 173.2(3)
C6 C1 C2 C7 -3.8(5)
Ta1 C1 C2 C7 -121.3(3)
C5 C1 C2 Ta1 -65.5(2)
C6 C1 C2 Ta1 117.5(3)
C15 Ta1 C2 C1 -136.0(2)
C11 Ta1 C2 C1 120.1(2)
Cl1 Ta1 C2 C1 -28.2(2)
C3 Ta1 C2 C1 115.4(2)
C5 Ta1 C2 C1 37.19(17)
C4 Ta1 C2 C1 78.19(18)
C15 Ta1 C2 C3 108.63(18)
C11 Ta1 C2 C3 4.7(2)
Cl1 Ta1 C2 C3 -143.58(14)
C1 Ta1 C2 C3 -115.4(2)
C5 Ta1 C2 C3 -78.20(18)
C4 Ta1 C2 C3 -37.20(16)
C15 Ta1 C2 C7 -15.0(3)
C11 Ta1 C2 C7 -119.0(3)
Cl1 Ta1 C2 C7 92.8(3)
C1 Ta1 C2 C7 121.0(4)
C3 Ta1 C2 C7 -123.6(3)
C5 Ta1 C2 C7 158.2(3)
C4 Ta1 C2 C7 -160.8(3)
C1 C2 C3 C4 0.9(3)
C7 C2 C3 C4 -172.6(3)
Ta1 C2 C3 C4 65.7(2)
C1 C2 C3 C8 176.2(3)
C7 C2 C3 C8 2.7(5)
Ta1 C2 C3 C8 -118.9(3)
C1 C2 C3 Ta1 -64.8(2)
C7 C2 C3 Ta1 121.7(3)
C15 Ta1 C3 C4 172.75(16)
C11 Ta1 C3 C4 68.17(17)
Cl1 Ta1 C3 C4 -51.5(2)
C1 Ta1 C3 C4 -78.07(16)
C2 Ta1 C3 C4 -115.5(2)
C5 Ta1 C3 C4 -36.88(14)
C15 Ta1 C3 C2 -71.79(18)
C11 Ta1 C3 C2 -176.37(18)
Cl1 Ta1 C3 C2 63.9(2)
C1 Ta1 C3 C2 37.40(16)
C5 Ta1 C3 C2 78.58(17)
C4 Ta1 C3 C2 115.5(2)
C15 Ta1 C3 C8 51.0(3)
C11 Ta1 C3 C8 -53.6(3)
Cl1 Ta1 C3 C8 -173.27(18)
C1 Ta1 C3 C8 160.2(3)
C2 Ta1 C3 C8 122.8(3)
C5 Ta1 C3 C8 -158.6(3)
C4 Ta1 C3 C8 -121.7(3)
C2 C3 C4 C5 -1.0(3)
C8 C3 C4 C5 -176.4(3)
Ta1 C3 C4 C5 64.2(2)
C2 C3 C4 C9 172.3(3)
C8 C3 C4 C9 -3.2(5)
Ta1 C3 C4 C9 -122.6(3)
C2 C3 C4 Ta1 -65.2(2)
C8 C3 C4 Ta1 119.4(3)
C15 Ta1 C4 C3 -9.4(2)
C11 Ta1 C4 C3 -111.03(17)
Cl1 Ta1 C4 C3 150.15(13)
C1 Ta1 C4 C3 78.75(17)
C2 Ta1 C4 C3 37.48(15)
C5 Ta1 C4 C3 116.3(2)
C15 Ta1 C4 C5 -125.75(18)
C11 Ta1 C4 C5 132.65(18)
Cl1 Ta1 C4 C5 33.83(17)
C1 Ta1 C4 C5 -37.57(16)
C2 Ta1 C4 C5 -78.84(17)
C3 Ta1 C4 C5 -116.3(2)
C15 Ta1 C4 C9 112.8(3)
C11 Ta1 C4 C9 11.2(3)
Cl1 Ta1 C4 C9 -87.7(2)
C1 Ta1 C4 C9 -159.1(3)
C2 Ta1 C4 C9 159.7(3)
C3 Ta1 C4 C9 122.2(3)
C5 Ta1 C4 C9 -121.5(3)
C2 C1 C5 C4 -0.1(4)
C6 C1 C5 C4 176.9(3)
Ta1 C1 C5 C4 -65.4(2)
C2 C1 C5 C10 -177.1(3)
C6 C1 C5 C10 -0.1(5)
Ta1 C1 C5 C10 117.6(3)
C2 C1 C5 Ta1 65.3(2)
C6 C1 C5 Ta1 -117.7(3)
C3 C4 C5 C1 0.7(3)
C9 C4 C5 C1 -172.6(3)
Ta1 C4 C5 C1 64.7(2)
C3 C4 C5 C10 177.7(3)
C9 C4 C5 C10 4.4(5)
Ta1 C4 C5 C10 -118.3(3)
C3 C4 C5 Ta1 -64.0(2)
C9 C4 C5 Ta1 122.7(3)
C15 Ta1 C5 C1 -26.2(3)
C11 Ta1 C5 C1 -164.3(2)
Cl1 Ta1 C5 C1 93.61(18)
C2 Ta1 C5 C1 -37.19(19)
C3 Ta1 C5 C1 -78.4(2)
C4 Ta1 C5 C1 -115.2(3)
C15 Ta1 C5 C4 89.0(2)
C11 Ta1 C5 C4 -49.07(19)
Cl1 Ta1 C5 C4 -151.19(15)
C1 Ta1 C5 C4 115.2(3)
C2 Ta1 C5 C4 78.01(18)
C3 Ta1 C5 C4 36.81(16)
C15 Ta1 C5 C10 -147.7(2)
C11 Ta1 C5 C10 74.2(2)
Cl1 Ta1 C5 C10 -27.9(2)
C1 Ta1 C5 C10 -121.5(3)
C2 Ta1 C5 C10 -158.7(3)
C3 Ta1 C5 C10 160.1(3)
C4 Ta1 C5 C10 123.3(3)
C12 Si1 C11 Ta1 39.7(3)
C13 Si1 C11 Ta1 -82.8(2)
C14 Si1 C11 Ta1 158.4(2)
C15 Ta1 C11 Si1 43.1(2)
Cl1 Ta1 C11 Si1 -68.4(2)
C1 Ta1 C11 Si1 -175.43(15)
C2 Ta1 C11 Si1 138.15(17)
C3 Ta1 C11 Si1 140.8(2)
C5 Ta1 C11 Si1 -162.32(19)
C4 Ta1 C11 Si1 172.4(2)
C17 Si2 C15 Ta1 -31.2(10)
C16 Si2 C15 Ta1 -149.7(10)
C18 Si2 C15 Ta1 90.5(10)
C11 Ta1 C15 Si2 92.9(10)
Cl1 Ta1 C15 Si2 -160.0(10)
C1 Ta1 C15 Si2 -60.7(10)
C2 Ta1 C15 Si2 -36.3(10)
C3 Ta1 C15 Si2 -3.8(10)
C5 Ta1 C15 Si2 -45.5(11)
C4 Ta1 C15 Si2 1.5(11)
